data_4074584
loop_
_publ_author_name
'Iwata, Masatoshi'
'Okazaki, Masaaki'
'Tobita, Hiromi'

_publ_section_title
;
 Insertion of Pyridine into an Iron&#x2212;Silicon Bond and Photochemical
 Conversion of the Insertion Product Cp*(OC)Fe{\h3(C,C,C)-C5H5NSiMe2NPh2}
 to a Sandwich Compound
;
_journal_issue 26
_journal_name_full Organometallics
_journal_page_first 6115
_journal_paper_doi 10.1021/om060873n
_journal_volume 25
_journal_year 2006
_chemical_formula_moiety 'C29 H36 Fe N2 Si'
_chemical_formula_sum 'C29 H36 Fe N2 Si'
_chemical_formula_weight 496.55
_chemical_name_common 'complex 5a'
_chemical_name_systematic 'complex 5a'
_space_group_IT_number 14
_symmetry_cell_setting monoclinic
_symmetry_Int_Tables_number 14
_symmetry_space_group_name_Hall '-P 2yn'
_symmetry_space_group_name_H-M 'P 1 21/n 1'
_cell_angle_alpha 90
_cell_angle_beta 100.529(1)
_cell_angle_gamma 90
_cell_formula_units_Z 4
_cell_length_a 16.1381(4)
_cell_length_b 10.0021(4)
_cell_length_c 16.4567(7)
_cell_measurement_reflns_used 19528
_cell_measurement_temperature 150.2
_cell_measurement_theta_max 27.3
_cell_measurement_theta_min 1.3
_cell_volume 2611.63(17)
_computing_cell_refinement PROCESS-AUTO
_computing_data_collection PROCESS-AUTO
_computing_data_reduction 'teXsan Ver. 1.11'
_computing_publication_material 'teXsan Ver. 1.11'
_computing_structure_refinement 'teXsan Ver. 1.10'
_computing_structure_solution 'DIRDIF94 (PATTY)'
_diffrn_ambient_temperature 150
_diffrn_detector_area_resol_mean 10.00
_diffrn_measured_fraction_theta_full 0.9990
_diffrn_measured_fraction_theta_max 0.9990
_diffrn_measurement_device_type 'Rigaku RAXIS-RAPID Imaging Plate'
_diffrn_measurement_method \w
_diffrn_radiation_probe x-ray
_diffrn_radiation_type 'Mo K\a'
_diffrn_radiation_wavelength 0.7107
_diffrn_reflns_av_R_equivalents 0.039
_diffrn_reflns_limit_h_max 18
_diffrn_reflns_limit_h_min -20
_diffrn_reflns_limit_k_max 12
_diffrn_reflns_limit_k_min -12
_diffrn_reflns_limit_l_max 21
_diffrn_reflns_limit_l_min -21
_diffrn_reflns_number 23665
_diffrn_reflns_theta_full 27.39
_diffrn_reflns_theta_max 27.39
_exptl_absorpt_coefficient_mu 0.642
_exptl_absorpt_correction_T_max 0.895
_exptl_absorpt_correction_T_min 0.762
_exptl_absorpt_correction_type integration
_exptl_absorpt_process_details '(Higashi, 1999)'
_exptl_crystal_colour yellow
_exptl_crystal_density_diffrn 1.263
_exptl_crystal_density_method 'not measured'
_exptl_crystal_description block
_exptl_crystal_size_max 0.300
_exptl_crystal_size_mid 0.300
_exptl_crystal_size_min 0.100
_refine_diff_density_max 0.29
_refine_diff_density_min -0.27
_refine_ls_extinction_method none
_refine_ls_goodness_of_fit_ref 1.023
_refine_ls_hydrogen_treatment noref
_refine_ls_number_parameters 298
_refine_ls_number_reflns 5922
_refine_ls_R_factor_gt 0.0333
_refine_ls_shift/su_max 0.0008
_refine_ls_structure_factor_coef Fsqd
_refine_ls_weighting_details 'w = 1/[\s^2^(Fo^2^) + (0.10000(Max(Fo^2^,0) + 2Fc^2^)/3)^2^]'
_refine_ls_weighting_scheme calc
_refine_ls_wR_factor_ref 0.1213
_reflns_number_gt 5271
_reflns_number_total 5922
_reflns_threshold_expression F^2^>2.0\s(F^2^)
_cod_data_source_file om060873nsi20060925_041936.cif
_cod_data_source_block 1
_cod_original_cell_volume 2611.6(2)
_cod_original_sg_symbol_H-M 'P 21/n'
_cod_database_code 4074584

loop_
_symmetry_equiv_pos_as_xyz
x,y,z
1/2-x,1/2+y,1/2-z
-x,-y,-z
1/2+x,1/2-y,1/2+z

loop_
_atom_site_label
_atom_site_type_symbol
_atom_site_fract_x
_atom_site_fract_y
_atom_site_fract_z
_atom_site_U_iso_or_equiv
_atom_site_adp_type
_atom_site_occupancy
_atom_site_calc_flag
Fe1 Fe 0.09913(1) -0.43033(2) -0.31216(1) 0.02048(7) Uani 1.00 d
Si Si -0.08772(2) -0.13432(4) -0.29475(3) 0.0227(1) Uani 1.00 d
N1 N -0.18377(7) -0.1905(1) -0.27226(8) 0.0232(3) Uani 1.00 d
N2 N -0.01597(7) -0.2648(1) -0.27518(8) 0.0240(3) Uani 1.00 d
C1 C -0.0448(1) 0.0054(2) -0.2260(1) 0.0324(4) Uani 1.00 d
C2 C -0.1079(1) -0.0796(2) -0.4041(1) 0.0332(4) Uani 1.00 d
C3 C -0.19673(9) -0.2153(1) -0.19142(9) 0.0228(3) Uani 1.00 d
C4 C -0.12890(10) -0.2433(2) -0.1279(1) 0.0283(4) Uani 1.00 d
C5 C -0.1407(1) -0.2609(2) -0.0474(1) 0.0341(4) Uani 1.00 d
C6 C -0.2208(1) -0.2535(2) -0.0279(1) 0.0353(4) Uani 1.00 d
C7 C -0.2881(1) -0.2295(2) -0.0908(1) 0.0345(4) Uani 1.00 d
C8 C -0.27735(9) -0.2106(2) -0.1714(1) 0.0273(4) Uani 1.00 d
C9 C -0.25457(9) -0.2127(1) -0.33767(9) 0.0235(3) Uani 1.00 d
C10 C -0.3047(1) -0.1068(2) -0.3723(1) 0.0329(4) Uani 1.00 d
C11 C -0.3722(1) -0.1314(2) -0.4358(1) 0.0418(5) Uani 1.00 d
C12 C -0.3897(1) -0.2597(2) -0.4648(1) 0.0432(5) Uani 1.00 d
C13 C -0.3404(1) -0.3652(2) -0.4296(1) 0.0404(5) Uani 1.00 d
C14 C -0.2731(1) -0.3415(2) -0.3659(1) 0.0308(4) Uani 1.00 d
C15 C 0.07419(9) -0.2488(2) -0.2648(1) 0.0287(4) Uani 1.00 d
C16 C 0.1102(1) -0.2345(2) -0.3366(2) 0.0453(5) Uani 1.00 d
C17 C 0.0697(2) -0.3010(2) -0.4077(1) 0.0539(6) Uani 1.00 d
C18 C 0.0010(1) -0.3839(2) -0.4010(1) 0.0458(5) Uani 1.00 d
C19 C -0.02563(9) -0.3853(2) -0.3241(1) 0.0310(4) Uani 1.00 d
C20 C 0.18377(10) -0.5082(2) -0.21407(10) 0.0279(4) Uani 1.00 d
C21 C 0.22267(9) -0.4988(2) -0.2851(1) 0.0260(4) Uani 1.00 d
C22 C 0.17517(9) -0.5773(1) -0.34908(9) 0.0221(3) Uani 1.00 d
C23 C 0.10670(8) -0.6349(2) -0.31818(9) 0.0225(3) Uani 1.00 d
C24 C 0.11155(9) -0.5921(2) -0.23416(9) 0.0241(3) Uani 1.00 d
C25 C 0.2172(2) -0.4431(2) -0.1336(1) 0.0480(5) Uani 1.00 d
C26 C 0.3007(1) -0.4222(2) -0.2921(2) 0.0437(5) Uani 1.00 d
C27 C 0.1954(1) -0.5974(2) -0.4335(1) 0.0352(4) Uani 1.00 d
C28 C 0.0426(1) -0.7291(2) -0.3636(1) 0.0380(4) Uani 1.00 d
C29 C 0.0540(1) -0.6332(2) -0.1774(1) 0.0411(5) Uani 1.00 d
H1 H -0.0260 -0.0217 -0.1736 0.0388 Uiso 1.00 calc
H2 H 0.0026 0.0457 -0.2432 0.0388 Uiso 1.00 calc
H3 H -0.0810 0.0635 -0.2261 0.0388 Uiso 1.00 calc
H4 H -0.0591 -0.0543 -0.4155 0.0399 Uiso 1.00 calc
H5 H -0.1325 -0.1544 -0.4431 0.0399 Uiso 1.00 calc
H6 H -0.1452 -0.0035 -0.4123 0.0399 Uiso 1.00 calc
H7 H -0.0750 -0.2553 -0.1424 0.0339 Uiso 1.00 calc
H8 H -0.0933 -0.2823 -0.0034 0.0409 Uiso 1.00 calc
H9 H -0.2266 -0.2654 0.0279 0.0424 Uiso 1.00 calc
H10 H -0.3405 -0.2243 -0.0797 0.0413 Uiso 1.00 calc
H11 H -0.3211 -0.1987 -0.2198 0.0327 Uiso 1.00 calc
H12 H -0.2876 -0.0162 -0.3519 0.0394 Uiso 1.00 calc
H13 H -0.4037 -0.0580 -0.4571 0.0501 Uiso 1.00 calc
H14 H -0.4340 -0.2805 -0.5024 0.0519 Uiso 1.00 calc
H15 H -0.3542 -0.4524 -0.4477 0.0485 Uiso 1.00 calc
H16 H -0.2362 -0.4143 -0.3417 0.0370 Uiso 1.00 calc
H17 H 0.1052 -0.2156 -0.2133 0.0344 Uiso 1.00 calc
H18 H 0.1668 -0.1990 -0.3315 0.0543 Uiso 1.00 calc
H19 H 0.0958 -0.3050 -0.4531 0.0646 Uiso 1.00 calc
H20 H -0.0221 -0.4362 -0.4452 0.0550 Uiso 1.00 calc
H21 H -0.0664 -0.4505 -0.3110 0.0372 Uiso 1.00 calc
H22 H 0.2632 -0.5006 -0.0991 0.0576 Uiso 1.00 calc
H23 H 0.2435 -0.3509 -0.1435 0.0576 Uiso 1.00 calc
H24 H 0.1757 -0.4289 -0.1073 0.0576 Uiso 1.00 calc
H25 H 0.3524 -0.4698 -0.2634 0.0524 Uiso 1.00 calc
H26 H 0.3046 -0.4067 -0.3529 0.0524 Uiso 1.00 calc
H27 H 0.3012 -0.3344 -0.2689 0.0524 Uiso 1.00 calc
H28 H 0.1463 -0.6355 -0.4740 0.0422 Uiso 1.00 calc
H29 H 0.2183 -0.5179 -0.4544 0.0422 Uiso 1.00 calc
H30 H 0.2407 -0.6608 -0.4301 0.0422 Uiso 1.00 calc
H31 H -0.0075 -0.7338 -0.3446 0.0455 Uiso 1.00 calc
H32 H 0.0266 -0.7131 -0.4218 0.0455 Uiso 1.00 calc
H33 H 0.0609 -0.8202 -0.3514 0.0455 Uiso 1.00 calc
H34 H 0.0520 -0.5682 -0.1349 0.0493 Uiso 1.00 calc
H35 H -0.0068 -0.6371 -0.2032 0.0493 Uiso 1.00 calc
H36 H 0.0704 -0.7194 -0.1455 0.0493 Uiso 1.00 calc

loop_
_atom_site_aniso_label
_atom_site_aniso_U_11
_atom_site_aniso_U_22
_atom_site_aniso_U_33
_atom_site_aniso_U_12
_atom_site_aniso_U_13
_atom_site_aniso_U_23
Fe1 0.0185(1) 0.0230(1) 0.0209(1) 0.00530(7) 0.00611(9) 0.00219(7)
Si 0.0223(2) 0.0197(2) 0.0294(2) 0.0031(1) 0.0129(2) 0.0030(1)
N1 0.0216(6) 0.0240(6) 0.0256(6) 0.0006(4) 0.0083(5) 0.0034(5)
N2 0.0217(6) 0.0223(6) 0.0302(6) 0.0039(5) 0.0109(5) -0.0006(5)
C1 0.0295(8) 0.0234(7) 0.0484(10) -0.0011(6) 0.0181(7) -0.0024(7)
C2 0.0363(9) 0.0334(9) 0.0345(9) 0.0093(6) 0.0182(7) 0.0118(6)
C3 0.0262(7) 0.0165(6) 0.0279(7) -0.0015(5) 0.0111(6) 0.0003(5)
C4 0.0257(7) 0.0299(7) 0.0308(8) -0.0008(6) 0.0093(6) 0.0044(6)
C5 0.0365(8) 0.0358(9) 0.0303(8) -0.0045(7) 0.0069(6) 0.0044(7)
C6 0.0442(9) 0.0367(9) 0.0287(8) -0.0088(7) 0.0164(7) -0.0002(7)
C7 0.0306(8) 0.0426(9) 0.0347(9) -0.0072(7) 0.0181(6) -0.0042(7)
C8 0.0250(7) 0.0284(7) 0.0306(8) -0.0015(6) 0.0109(6) -0.0015(6)
C9 0.0232(7) 0.0258(7) 0.0239(7) 0.0009(5) 0.0106(5) 0.0027(5)
C10 0.0318(8) 0.0295(8) 0.0379(9) 0.0047(6) 0.0081(7) 0.0046(7)
C11 0.0297(8) 0.056(1) 0.0391(10) 0.0059(8) 0.0040(7) 0.0109(8)
C12 0.0287(8) 0.071(1) 0.0312(9) -0.0123(8) 0.0074(7) -0.0029(9)
C13 0.0382(9) 0.047(1) 0.0399(10) -0.0159(8) 0.0182(8) -0.0127(8)
C14 0.0311(8) 0.0284(8) 0.0366(8) -0.0018(6) 0.0159(6) -0.0008(6)
C15 0.0234(7) 0.0211(7) 0.0403(9) 0.0027(5) 0.0023(6) -0.0023(6)
C16 0.0284(8) 0.0316(9) 0.083(2) 0.0124(7) 0.0294(9) 0.0277(10)
C17 0.064(1) 0.068(1) 0.038(1) 0.045(1) 0.0293(9) 0.0277(10)
C18 0.051(1) 0.051(1) 0.0293(9) 0.0332(9) -0.0104(8) -0.0116(8)
C19 0.0188(7) 0.0248(7) 0.0472(10) 0.0026(5) 0.0004(6) -0.0053(7)
C20 0.0295(7) 0.0248(7) 0.0265(8) 0.0066(6) -0.0028(6) -0.0017(6)
C21 0.0197(6) 0.0214(7) 0.0359(8) 0.0027(5) 0.0028(6) 0.0023(6)
C22 0.0205(7) 0.0198(7) 0.0274(7) 0.0036(5) 0.0080(6) 0.0020(5)
C23 0.0219(7) 0.0226(7) 0.0224(7) -0.0003(5) 0.0026(5) 0.0025(5)
C24 0.0237(7) 0.0283(7) 0.0209(7) 0.0054(5) 0.0060(5) 0.0049(6)
C25 0.065(1) 0.0372(10) 0.0342(10) 0.0106(9) -0.0114(9) -0.0085(8)
C26 0.0249(8) 0.0335(9) 0.070(1) -0.0049(6) 0.0015(8) 0.0091(8)
C27 0.0457(10) 0.0316(8) 0.0333(9) 0.0102(7) 0.0205(7) 0.0041(7)
C28 0.0357(9) 0.0384(9) 0.0351(9) -0.0136(7) -0.0058(7) 0.0071(7)
C29 0.0424(10) 0.052(1) 0.0342(9) 0.0105(8) 0.0213(8) 0.0163(8)

loop_
_atom_type_symbol
_atom_type_description
_atom_type_scat_dispersion_real
_atom_type_scat_dispersion_imag
_atom_type_scat_source
C C 0.003 0.002
;International Tables for Crystallography
(1992, Vol. C, Tables 4.2.6.8 and 6.1.1.1)
;
H H 0.000 0.000
;International Tables for Crystallography
(1992, Vol. C, Table 6.1.1.2)
;
Fe Fe 0.346 0.844
;International Tables for Crystallography
(1992, Vol. C, Tables 4.2.6.8 and 6.1.1.1)
;
N N 0.006 0.003
;International Tables for Crystallography
(1992, Vol. C, Tables 4.2.6.8 and 6.1.1.1)
;
Si Si 0.082 0.070
;International Tables for Crystallography
(1992, Vol. C, Tables 4.2.6.8 and 6.1.1.1)
;

loop_
_geom_angle_atom_site_label_1
_geom_angle_atom_site_label_2
_geom_angle_atom_site_label_3
_geom_angle
_geom_angle_publ_flag
C15 FE1 C16 40.83(8) yes
C15 FE1 C17 72.18(8) yes
C15 FE1 C18 83.54(7) yes
C15 FE1 C19 65.21(6) yes
C15 FE1 C20 100.66(6) yes
C15 FE1 C21 117.34(6) yes
C15 FE1 C22 155.31(6) yes
C15 FE1 C23 157.06(7) yes
C15 FE1 C24 117.73(7) yes
C16 FE1 C17 40.5(1) yes
C16 FE1 C18 73.48(9) yes
C16 FE1 C19 83.56(7) yes
C16 FE1 C20 116.90(8) yes
C16 FE1 C21 104.28(6) yes
C16 FE1 C22 123.47(7) yes
C16 FE1 C23 162.03(8) yes
C16 FE1 C24 152.83(9) yes
C17 FE1 C18 40.8(1) yes
C17 FE1 C19 72.31(8) yes
C17 FE1 C20 151.06(9) yes
C17 FE1 C21 117.17(8) yes
C17 FE1 C22 107.01(7) yes
C17 FE1 C23 127.36(9) yes
C17 FE1 C24 166.36(10) yes
C18 FE1 C19 40.77(8) yes
C18 FE1 C20 168.12(9) yes
C18 FE1 C21 146.32(8) yes
C18 FE1 C22 112.42(7) yes
C18 FE1 C23 104.01(7) yes
C18 FE1 C24 127.80(9) yes
C19 FE1 C20 131.24(7) yes
C19 FE1 C21 170.47(7) yes
C19 FE1 C22 139.00(6) yes
C19 FE1 C23 106.37(6) yes
C19 FE1 C24 102.50(7) yes
C20 FE1 C21 40.31(6) yes
C20 FE1 C22 67.68(6) yes
C20 FE1 C23 68.02(6) yes
C20 FE1 C24 40.49(6) yes
C21 FE1 C22 39.99(6) yes
C21 FE1 C23 67.59(6) yes
C21 FE1 C24 68.05(6) yes
C22 FE1 C23 40.23(5) yes
C22 FE1 C24 68.25(6) yes
C23 FE1 C24 40.94(6) yes
N1 SI N2 107.81(6) yes
N1 SI C1 111.09(7) yes
N1 SI C2 107.16(7) yes
N2 SI C1 106.99(7) yes
N2 SI C2 113.28(7) yes
C1 SI C2 110.51(8) yes
SI N1 C3 123.2(1) yes
SI N1 C9 120.33(10) yes
C3 N1 C9 116.5(1) yes
SI N2 C15 124.2(1) yes
SI N2 C19 121.6(1) yes
C15 N2 C19 99.4(1) yes
N1 C3 C4 120.8(1) yes
N1 C3 C8 121.5(1) yes
C4 C3 C8 117.8(1) yes
C3 C4 C5 121.0(1) yes
C4 C5 C6 120.7(2) yes
C5 C6 C7 118.4(2) yes
C6 C7 C8 121.7(1) yes
C3 C8 C7 120.4(1) yes
N1 C9 C10 120.9(1) yes
N1 C9 C14 119.3(1) yes
C10 C9 C14 119.9(2) yes
C9 C10 C11 119.5(2) yes
C10 C11 C12 120.6(2) yes
C11 C12 C13 119.9(2) yes
C12 C13 C14 119.9(2) yes
C9 C14 C13 120.3(2) yes
FE1 C15 N2 96.95(9) yes
FE1 C15 C16 68.45(10) yes
N2 C15 C16 118.1(2) yes
FE1 C16 C15 70.72(9) yes
FE1 C16 C17 70.1(1) yes
C15 C16 C17 116.7(2) yes
FE1 C17 C16 69.4(1) yes
FE1 C17 C18 68.8(1) yes
C16 C17 C18 118.0(2) yes
FE1 C18 C17 70.4(1) yes
FE1 C18 C19 70.91(9) yes
C17 C18 C19 116.9(2) yes
FE1 C19 N2 97.27(9) yes
FE1 C19 C18 68.32(10) yes
N2 C19 C18 118.2(2) yes
FE1 C20 C21 70.26(8) yes
FE1 C20 C24 69.21(8) yes
FE1 C20 C25 127.7(1) yes
C21 C20 C24 108.2(1) yes
C21 C20 C25 124.0(2) yes
C24 C20 C25 127.8(2) yes
FE1 C21 C20 69.43(8) yes
FE1 C21 C22 69.93(8) yes
FE1 C21 C26 127.1(1) yes
C20 C21 C22 108.2(1) yes
C20 C21 C26 126.8(2) yes
C22 C21 C26 125.0(2) yes
FE1 C22 C21 70.08(8) yes
FE1 C22 C23 69.02(8) yes
FE1 C22 C27 127.4(1) yes
C21 C22 C23 108.0(1) yes
C21 C22 C27 125.6(1) yes
C23 C22 C27 126.4(1) yes
FE1 C23 C22 70.75(8) yes
FE1 C23 C24 69.50(9) yes
FE1 C23 C28 127.6(1) yes
C22 C23 C24 108.4(1) yes
C22 C23 C28 126.1(1) yes
C24 C23 C28 125.5(1) yes
FE1 C24 C20 70.30(9) yes
FE1 C24 C23 69.56(8) yes
FE1 C24 C29 127.5(1) yes
C20 C24 C23 107.3(1) yes
C20 C24 C29 126.4(2) yes
C23 C24 C29 126.2(2) yes

loop_
_geom_bond_atom_site_label_1
_geom_bond_atom_site_label_2
_geom_bond_distance
_geom_bond_publ_flag
FE1 C15 2.044(2) yes
FE1 C16 2.014(2) yes
FE1 C17 2.024(2) yes
FE1 C18 2.003(2) yes
FE1 C19 2.037(2) yes
FE1 C20 2.067(2) yes
FE1 C21 2.078(1) yes
FE1 C22 2.076(1) yes
FE1 C23 2.053(2) yes
FE1 C24 2.052(2) yes
SI N1 1.751(1) yes
SI N2 1.736(1) yes
SI C1 1.851(2) yes
SI C2 1.852(2) yes
N1 C3 1.406(2) yes
N1 C9 1.437(2) yes
N2 C15 1.442(2) yes
N2 C19 1.442(2) yes
C3 C4 1.396(2) yes
C3 C8 1.400(2) yes
C4 C5 1.384(2) yes
C5 C6 1.389(2) yes
C6 C7 1.377(3) yes
C7 C8 1.382(2) yes
C9 C10 1.390(2) yes
C9 C14 1.384(2) yes
C10 C11 1.387(3) yes
C11 C12 1.380(3) yes
C12 C13 1.384(3) yes
C13 C14 1.385(3) yes
C15 C16 1.416(3) yes
C16 C17 1.399(4) yes
C17 C18 1.404(4) yes
C18 C19 1.408(3) yes
C20 C21 1.428(2) yes
C20 C24 1.425(2) yes
C20 C25 1.486(2) yes
C21 C22 1.420(2) yes
C21 C26 1.496(2) yes
C22 C23 1.420(2) yes
C22 C27 1.498(2) yes
C23 C24 1.436(2) yes
C23 C28 1.495(2) yes
C24 C29 1.490(2) yes
